data_2001699
loop_
_publ_author_name
'M\"oller, H.'
'Lutz, H. D.'

_publ_section_title
;
 Profile structure refinement of SrCl~2~.2D~2~O by neutron powder
 diffraction
;
_journal_issue 5
_journal_name_full 'Acta Crystallographica Section C'
_journal_page_first 944
_journal_page_last 946
_journal_paper_doi 10.1107/S0108270192011806
_journal_volume 49
_journal_year 1993
_chemical_formula_sum 'Cl2 D4 O2 Sr'
_chemical_formula_weight 198.58
_symmetry_cell_setting monoclinic
_symmetry_space_group_name_Hall '-C 2yc'
_symmetry_space_group_name_H-M 'C 1 2/c 1'
_cell_angle_alpha 90
_cell_angle_beta 105.5500(10)
_cell_angle_gamma 90
_cell_formula_units_Z 4
_cell_length_a 11.6918(4)
_cell_length_b 6.4070(2)
_cell_length_c 6.6988(2)
_cell_measurement_temperature 300
_cell_volume 483.44(3)
_diffrn_radiation_probe neutron
_diffrn_radiation_type neutron
_diffrn_radiation_wavelength 1.2268
_exptl_crystal_density_diffrn 2.673
_cod_data_source_file sh1018.cif
_cod_data_source_block sh1018_structure_1_of_2
_cod_original_cell_volume 483.440(10)
_cod_original_formula_sum 'D4 Cl2 O2 Sr1'
_cod_database_code 2001699

loop_
_atom_site_label
_atom_site_fract_x
_atom_site_fract_y
_atom_site_fract_z
Sr .0 .2559(4) .25
Cl .14600(10) .0927(3) .6503(2)
O .1086(3) .5804(5) .4748(4)
D(1) .1218(3) .6926(4) .3841(4)
D(2) .1885(2) .5428(4) .5461(5)

loop_
_geom_angle_atom_site_label_1
_geom_angle_atom_site_label_2
_geom_angle_atom_site_label_3
_geom_angle
_geom_angle_publ_flag
D(1) O D(2) 101.5(4) yes

loop_
_geom_bond_atom_site_label_1
_geom_bond_atom_site_label_2
_geom_bond_distance
_geom_bond_publ_flag
Sr Cl 2.957(2) yes
Sr Cl 2.993(3) yes
Sr O 2.679(4) yes
Sr O 2.714(4) yes
D(1) D(1) 2.931(4) yes
D(1) D(1) 3.074(4) yes
D(1) D(2) 2.731(4) yes
D(1) D(2) 2.993(5) yes
D(2) D(2) 3.158(4) yes
O D(1) .980(5) yes
O D(2) .959(4) yes
D(1) D(2) 1.501(4) yes
O O 2.843(5) yes
